data_4033495
loop_
_publ_author_name
'Witalewska, Marzena'
'Wrona-Piotrowicz, Anna'
'Makal, Anna'
'Zakrzewski, Janusz'

_publ_section_title
;
 Polycyclic Aromatic N-Ethoxycarbonyl Thioamide S-Oxides and Their Triflic
 Acid Promoted Cyclization to Fluorescent Thiophene Imine-Fused Arenes.
;
_journal_issue 4
_journal_name_full 'The Journal of organic chemistry'
_journal_page_first 1933
_journal_page_last 1939
_journal_paper_doi 10.1021/acs.joc.7b02867
_journal_volume 83
_journal_year 2018
_chemical_formula_moiety 'C15 H13 N O3 S'
_chemical_formula_sum 'C15 H13 N O3 S'
_chemical_formula_weight 287.32
_space_group_crystal_system triclinic
_space_group_IT_number 1
_space_group_name_Hall 'P 1'
_space_group_name_H-M_alt 'P 1'
_symmetry_space_group_name_Hall 'P 1'
_symmetry_space_group_name_H-M 'P 1'
_atom_sites_solution_hydrogens geom
_atom_sites_solution_primary dual
_audit_creation_date 2017-07-04
_audit_creation_method
;
Olex2 1.2
(compiled Mar 28 2017 19:34:44 for OlexSys, GUI svn.r5337)
;
_cell_angle_alpha 80.569(4)
_cell_angle_beta 80.605(4)
_cell_angle_gamma 84.520(4)
_cell_formula_units_Z 4
_cell_length_a 7.3734(4)
_cell_length_b 12.7312(6)
_cell_length_c 14.7746(7)
_cell_measurement_reflns_used 9996
_cell_measurement_temperature 295(5)
_cell_measurement_theta_max 76.3200
_cell_measurement_theta_min 3.4860
_cell_volume 1346.45(12)
_computing_cell_refinement 'CrysAlisPro 1.171.38.43d (Rigaku OD, 2015)'
_computing_data_collection 'CrysAlisPro 1.171.38.43d (Rigaku OD, 2015)'
_computing_data_reduction 'CrysAlisPro 1.171.38.43d (Rigaku OD, 2015)'
_computing_molecular_graphics 'Olex2 (Dolomanov et al., 2009)'
_computing_publication_material 'Olex2 (Dolomanov et al., 2009)'
_computing_structure_refinement 'ShelXL (Sheldrick, 2015)'
_computing_structure_solution 'ShelXD (Sheldrick, 2008)'
_diffrn_ambient_environment air
_diffrn_ambient_temperature 295(5)
_diffrn_detector 'CCD plate'
_diffrn_detector_area_resol_mean 5.2195
_diffrn_detector_type Atlas
_diffrn_measured_fraction_theta_full 1.000
_diffrn_measured_fraction_theta_max 0.993
_diffrn_measurement_details
;
 ?
;
_diffrn_measurement_device 'four-circle diffractometer'
_diffrn_measurement_device_type 'SuperNova, Dual, Cu at zero, Atlas'
_diffrn_measurement_method '\w scans'
_diffrn_orient_matrix_type 'CrysAlisPro convention (1999,Acta A55,543-557)'
_diffrn_orient_matrix_UB_11 0.1483528000
_diffrn_orient_matrix_UB_12 -0.0457885000
_diffrn_orient_matrix_UB_13 0.0608906000
_diffrn_orient_matrix_UB_21 -0.1476875000
_diffrn_orient_matrix_UB_22 -0.0061849000
_diffrn_orient_matrix_UB_23 0.0870878000
_diffrn_orient_matrix_UB_31 -0.0354062000
_diffrn_orient_matrix_UB_32 -0.1139618000
_diffrn_orient_matrix_UB_33 -0.0117748000
_diffrn_radiation_monochromator mirror
_diffrn_radiation_probe x-ray
_diffrn_radiation_type CuK\a
_diffrn_radiation_wavelength 1.54184
_diffrn_reflns_av_unetI/netI 0.0179
_diffrn_reflns_Laue_measured_fraction_full 1.000
_diffrn_reflns_Laue_measured_fraction_max 0.993
_diffrn_reflns_limit_h_max 9
_diffrn_reflns_limit_h_min -9
_diffrn_reflns_limit_k_max 15
_diffrn_reflns_limit_k_min -15
_diffrn_reflns_limit_l_max 18
_diffrn_reflns_limit_l_min -18
_diffrn_reflns_number 17005
_diffrn_reflns_point_group_measured_fraction_full 0.999
_diffrn_reflns_point_group_measured_fraction_max 0.989
_diffrn_reflns_theta_full 67.684
_diffrn_reflns_theta_max 75.699
_diffrn_reflns_theta_min 3.067
_diffrn_source 'micro-focus sealed X-ray tube'
_diffrn_source_type 'SuperNova (Cu) X-ray Source'
_exptl_absorpt_coefficient_mu 2.202
_exptl_absorpt_correction_T_max 1.000
_exptl_absorpt_correction_T_min 0.641
_exptl_absorpt_correction_type gaussian
_exptl_absorpt_process_details
'CrysAlisPro 1.171.38.43d (Rigaku Oxford Diffraction, 2015) Numerical absorption correction based on gaussian integration over a multifaceted crystal model Empirical absorption correction using spherical harmonics, implemented in SCALE3 ABSPACK scaling algorithm.'
_exptl_crystal_colour 'clear yellow'
_exptl_crystal_colour_lustre clear
_exptl_crystal_colour_primary yellow
_exptl_crystal_density_diffrn 1.417
_exptl_crystal_description block
_exptl_crystal_F_000 600
_exptl_crystal_size_max 0.223
_exptl_crystal_size_mid 0.16
_exptl_crystal_size_min 0.095
_refine_diff_density_max 0.717
_refine_diff_density_min -0.451
_refine_diff_density_rms 0.068
_refine_ls_abs_structure_details
;
 Classical Flack method preferred over Parsons because s.u. lower.
;
_refine_ls_abs_structure_Flack 0.31(3)
_refine_ls_extinction_method none
_refine_ls_goodness_of_fit_ref 1.057
_refine_ls_hydrogen_treatment constr
_refine_ls_matrix_type full
_refine_ls_number_parameters 730
_refine_ls_number_reflns 17005
_refine_ls_number_restraints 3
_refine_ls_restrained_S_all 1.056
_refine_ls_R_factor_all 0.0878
_refine_ls_R_factor_gt 0.0772
_refine_ls_shift/su_max 0.001
_refine_ls_shift/su_mean 0.000
_refine_ls_structure_factor_coef Fsqd
_refine_ls_weighting_details
;
 w=1/[\s^2^(Fo^2^)+(0.1918P)^2^]
 where P=(Fo^2^+2Fc^2^)/3
;
_refine_ls_weighting_scheme calc
_refine_ls_wR_factor_gt 0.2233
_refine_ls_wR_factor_ref 0.2437
_reflns_Friedel_coverage 0.992
_reflns_Friedel_fraction_full 0.999
_reflns_Friedel_fraction_max 0.985
_reflns_number_gt 13134
_reflns_number_total 17005
_reflns_threshold_expression 'I > 2\s(I)'
_cod_data_source_file jo7b02867_si_007.cif
_cod_data_source_block mwit194b_v2_twin1_hklf4
_cod_depositor_comments 'Adding full bibliography for 4033490--4033495.cif.'
_cod_original_cell_volume 1346.46(11)
_cod_database_code 4033495
_shelxl_version_number 2013-2
_chemical_oxdiff_formula 'C15 H15 N O3 S'
_shelx_space_group_comment
;
The symmetry employed for this shelxl refinement is uniquely defined
by the following loop, which should always be used as a source of
symmetry information in preference to the above space-group names.
They are only intended as comments.
;
_olex2_refinement_description
;
1. Twinned data refinement
 Scales: 0.484(2)
 0.516(2)
2. Fixed Uiso
 At 1.2 times of:
  All C(H) groups, All C(H,H) groups
 At 1.5 times of:
  All C(H,H,H) groups
3.a Secondary CH2 refined with riding coordinates:
 C13(H13A,H13B), C53(H53A,H53B), C73(H73A,H73B), C33(H33A,H33B)
3.b Aromatic/amide H refined with riding coordinates:
 C5(H5), C6(H6), C8(H8), C9(H9), C10(H10), C45(H45), C46(H46), C48(H48),
 C49(H49), C50(H50), C65(H65), C66(H66), C68(H68), C69(H69), C70(H70), C24(H24),
  C25(H25), C26(H26), C28(H28), C29(H29)
3.c Idealised Me refined as rotating group:
 C14(H14A,H14B,H14C), C15(H15A,H15B,H15C), C54(H54A,H54B,H54C), C55(H55A,H55B,
 H55C), C74(H74A,H74B,H74C), C75(H75A,H75B,H75C), C34(H34A,H34B,H34C), C35(H35A,
 H35B,H35C)
;
_olex2_submission_special_instructions 'No special instructions were received'
_oxdiff_exptl_absorpt_empirical_details
'Empirical correction (ABSPACK) includes: - Absorption correction using spherical harmonics - Frame scaling'
_oxdiff_exptl_absorpt_empirical_full_max 3.781
_oxdiff_exptl_absorpt_empirical_full_min 0.687
_oxdiff_twin_integration_method simultaneous
_oxdiff_twin_items 2
_twin_special_details
'Component 2 rotated by 179.9606\% around [0.94 0.15 0.31] (reciprocal) or [1.00 0.00 0.00] (direct)'

loop_
_space_group_symop_operation_xyz
'x, y, z'

loop_
_atom_site_label
_atom_site_type_symbol
_atom_site_fract_x
_atom_site_fract_y
_atom_site_fract_z
_atom_site_U_iso_or_equiv
_atom_site_adp_type
_atom_site_occupancy
_atom_site_site_symmetry_order
_atom_site_calc_flag
_atom_site_refinement_flags_posn
C1 C 0.2003(18) 0.4154(9) 1.0804(8) 0.050(3) Uani 1 1 d .
C2 C 0.2761(17) 0.3685(10) 1.0016(8) 0.048(3) Uani 1 1 d .
C3 C 0.3471(16) 0.4430(9) 0.9207(8) 0.046(2) Uani 1 1 d .
C4 C 0.4215(18) 0.4047(10) 0.8407(9) 0.051(3) Uani 1 1 d .
C5 C 0.426(2) 0.2913(11) 0.8396(9) 0.059(3) Uani 1 1 d .
H5 H 0.4741 0.2646 0.7850 0.070 Uiso 1 1 calc R
C6 C 0.363(2) 0.2227(11) 0.9157(11) 0.066(4) Uani 1 1 d .
H6 H 0.3728 0.1498 0.9130 0.080 Uiso 1 1 calc R
C7 C 0.2814(19) 0.2604(10) 1.0005(9) 0.054(3) Uani 1 1 d .
C8 C 0.210(2) 0.1958(11) 1.0845(11) 0.065(4) Uani 1 1 d .
H8 H 0.2113 0.1224 1.0858 0.078 Uiso 1 1 calc R
C9 C 0.140(2) 0.2380(10) 1.1634(10) 0.060(3) Uani 1 1 d .
H9 H 0.0974 0.1939 1.2178 0.072 Uiso 1 1 calc R
C10 C 0.134(2) 0.3523(11) 1.1611(10) 0.058(3) Uani 1 1 d .
H10 H 0.0864 0.3826 1.2139 0.069 Uiso 1 1 calc R
C11 C 0.3187(16) 0.5511(10) 0.9449(9) 0.050(3) Uani 1 1 d .
C12 C 0.3476(18) 0.7355(9) 0.9130(8) 0.049(3) Uani 1 1 d .
C13 C 0.416(2) 0.9149(9) 0.8626(9) 0.054(3) Uani 1 1 d .
H13A H 0.4765 0.9195 0.9152 0.064 Uiso 1 1 calc R
H13B H 0.2873 0.9403 0.8763 0.064 Uiso 1 1 calc R
C14 C 0.510(2) 0.9807(8) 0.7748(8) 0.067(4) Uani 1 1 d .
H14A H 0.4657 0.9636 0.7217 0.100 Uiso 1 1 calc GR
H14B H 0.6406 0.9646 0.7692 0.100 Uiso 1 1 calc GR
H14C H 0.4821 1.0553 0.7784 0.100 Uiso 1 1 calc GR
C15 C 0.566(2) 0.4305(12) 0.6819(8) 0.064(4) Uani 1 1 d .
H15A H 0.6234 0.4863 0.6381 0.096 Uiso 1 1 calc GR
H15B H 0.4711 0.4042 0.6557 0.096 Uiso 1 1 calc GR
H15C H 0.6560 0.3734 0.6962 0.096 Uiso 1 1 calc GR
N1 N 0.3743(17) 0.6348(8) 0.8837(7) 0.052(2) Uani 1 1 d .
O1 O 0.4302(15) 0.8062(6) 0.8439(6) 0.058(2) Uani 1 1 d .
O2 O 0.2679(19) 0.7576(8) 0.9858(7) 0.067(3) Uani 1 1 d .
O3 O 0.4839(15) 0.4725(7) 0.7665(6) 0.060(3) Uani 1 1 d .
S1 S 0.2125(4) 0.5546(2) 1.06035(16) 0.0536(7) Uani 1 1 d .
C41 C 1.0166(16) 0.2148(10) 0.7506(8) 0.051(3) Uani 1 1 d .
C42 C 0.9432(18) 0.2596(10) 0.8310(9) 0.048(3) Uani 1 1 d .
C43 C 0.8804(16) 0.1878(9) 0.9065(8) 0.046(2) Uani 1 1 d .
C44 C 0.7999(17) 0.2265(10) 0.9904(9) 0.050(3) Uani 1 1 d .
C45 C 0.790(2) 0.3379(11) 0.9909(9) 0.061(3) Uani 1 1 d .
H45 H 0.7353 0.3656 1.0440 0.073 Uiso 1 1 calc R
C46 C 0.862(2) 0.4066(10) 0.9125(10) 0.062(3) Uani 1 1 d .
H46 H 0.8592 0.4788 0.9166 0.074 Uiso 1 1 calc R
C47 C 0.9366(19) 0.3732(10) 0.8286(10) 0.056(3) Uani 1 1 d .
C48 C 1.006(2) 0.4352(11) 0.7442(11) 0.064(4) Uani 1 1 d .
H48 H 1.0036 0.5090 0.7400 0.077 Uiso 1 1 calc R
C49 C 1.076(2) 0.3874(13) 0.6687(9) 0.073(4) Uani 1 1 d .
H49 H 1.1195 0.4304 0.6137 0.088 Uiso 1 1 calc R
C50 C 1.086(2) 0.2786(12) 0.6694(9) 0.061(3) Uani 1 1 d .
H50 H 1.1379 0.2488 0.6168 0.073 Uiso 1 1 calc R
C51 C 0.8956(16) 0.0755(9) 0.8911(7) 0.045(2) Uani 1 1 d .
C52 C 0.8713(17) -0.1043(11) 0.9211(8) 0.053(3) Uani 1 1 d .
C53 C 0.805(2) -0.2869(10) 0.9688(10) 0.057(3) Uani 1 1 d .
H53A H 0.9332 -0.3133 0.9564 0.068 Uiso 1 1 calc R
H53B H 0.7468 -0.2910 0.9153 0.068 Uiso 1 1 calc R
C54 C 0.7102(18) -0.3514(11) 1.0523(10) 0.069(4) Uani 1 1 d .
H54A H 0.6892 -0.4196 1.0377 0.103 Uiso 1 1 calc GR
H54B H 0.5944 -0.3151 1.0727 0.103 Uiso 1 1 calc GR
H54C H 0.7855 -0.3616 1.1007 0.103 Uiso 1 1 calc GR
C55 C 0.6537(18) 0.1939(12) 1.1479(9) 0.061(3) Uani 1 1 d .
H55A H 0.5479 0.2412 1.1363 0.091 Uiso 1 1 calc GR
H55B H 0.7412 0.2316 1.1692 0.091 Uiso 1 1 calc GR
H55C H 0.6165 0.1349 1.1945 0.091 Uiso 1 1 calc GR
N41 N 0.8430(15) -0.0051(9) 0.9489(7) 0.051(2) Uani 1 1 d .
O41 O 0.7927(13) -0.1767(7) 0.9866(6) 0.054(2) Uani 1 1 d .
O42 O 0.9527(19) -0.1260(8) 0.8467(7) 0.067(3) Uani 1 1 d .
O43 O 0.7361(14) 0.1552(7) 1.0645(6) 0.058(2) Uani 1 1 d .
S41 S 1.0067(4) 0.0752(2) 0.77158(16) 0.0532(7) Uani 1 1 d .
C61 C 0.257(2) 0.8890(10) 0.5591(9) 0.055(3) Uani 1 1 d .
C62 C 0.3103(17) 0.8440(11) 0.4784(9) 0.052(3) Uani 1 1 d .
C63 C 0.3584(18) 0.9203(10) 0.3955(8) 0.051(3) Uani 1 1 d .
C64 C 0.413(2) 0.8834(10) 0.3124(9) 0.056(3) Uani 1 1 d .
C65 C 0.426(3) 0.7707(13) 0.3096(11) 0.069(4) Uani 1 1 d .
H65 H 0.4610 0.7453 0.2533 0.083 Uiso 1 1 calc R
C66 C 0.386(3) 0.6999(12) 0.3904(12) 0.078(5) Uani 1 1 d .
H66 H 0.3983 0.6271 0.3875 0.093 Uiso 1 1 calc R
C67 C 0.328(2) 0.7344(11) 0.4778(10) 0.062(3) Uani 1 1 d .
C68 C 0.282(3) 0.6710(12) 0.5659(12) 0.079(5) Uani 1 1 d .
H68 H 0.2866 0.5973 0.5683 0.095 Uiso 1 1 calc R
C69 C 0.232(3) 0.7098(12) 0.6444(12) 0.076(4) Uani 1 1 d .
H69 H 0.2102 0.6637 0.7001 0.091 Uiso 1 1 calc R
C70 C 0.211(3) 0.8266(12) 0.6441(9) 0.065(4) Uani 1 1 d .
H70 H 0.1698 0.8562 0.6979 0.078 Uiso 1 1 calc R
C71 C 0.3359(17) 1.0251(10) 0.4161(8) 0.050(3) Uani 1 1 d .
C72 C 0.3629(19) 1.2114(11) 0.3865(8) 0.053(3) Uani 1 1 d .
C73 C 0.434(2) 1.3910(10) 0.3376(10) 0.062(4) Uani 1 1 d .
H73A H 0.4890 1.3936 0.3924 0.075 Uiso 1 1 calc R
H73B H 0.3069 1.4196 0.3478 0.075 Uiso 1 1 calc R
C74 C 0.539(3) 1.4552(11) 0.2535(10) 0.071(4) Uani 1 1 d .
H74A H 0.4731 1.4612 0.2018 0.106 Uiso 1 1 calc GR
H74B H 0.6590 1.4200 0.2385 0.106 Uiso 1 1 calc GR
H74C H 0.5526 1.5252 0.2668 0.106 Uiso 1 1 calc GR
C75 C 0.517(3) 0.9151(13) 0.1469(10) 0.076(4) Uani 1 1 d .
H75A H 0.5539 0.9738 0.1000 0.113 Uiso 1 1 calc GR
H75B H 0.4196 0.8817 0.1289 0.113 Uiso 1 1 calc GR
H75C H 0.6199 0.8640 0.1540 0.113 Uiso 1 1 calc GR
N61 N 0.3804(18) 1.1126(9) 0.3582(7) 0.055(3) Uani 1 1 d .
O61 O 0.4431(16) 1.2834(7) 0.3193(6) 0.063(3) Uani 1 1 d .
O62 O 0.283(2) 1.2354(8) 0.4609(7) 0.077(3) Uani 1 1 d .
O63 O 0.4501(17) 0.9547(8) 0.2358(7) 0.065(3) Uani 1 1 d .
S61 S 0.2515(5) 1.0286(2) 0.53882(17) 0.0586(8) Uani 1 1 d .
C21 C 0.8659(16) 0.7106(9) 0.4330(9) 0.048(3) Uani 1 1 d .
C22 C 0.9040(18) 0.7833(9) 0.3544(9) 0.050(3) Uani 1 1 d .
C23 C 0.965(2) 0.7400(12) 0.2708(9) 0.057(3) Uani 1 1 d .
C24 C 1.005(2) 0.8083(14) 0.1889(11) 0.070(4) Uani 1 1 d .
H24 H 1.0423 0.7799 0.1341 0.084 Uiso 1 1 calc R
C25 C 0.991(3) 0.9148(13) 0.1857(11) 0.082(5) Uani 1 1 d .
H25 H 1.0199 0.9581 0.1290 0.099 Uiso 1 1 calc R
C26 C 0.932(2) 0.9626(11) 0.2659(12) 0.071(4) Uani 1 1 d .
H26 H 0.9196 1.0364 0.2624 0.085 Uiso 1 1 calc R
C27 C 0.894(2) 0.8956(10) 0.3519(11) 0.061(3) Uani 1 1 d .
C28 C 0.836(2) 0.9293(9) 0.4384(11) 0.066(4) Uani 1 1 d .
H28 H 0.8259 1.0020 0.4415 0.080 Uiso 1 1 calc R
C29 C 0.795(2) 0.8597(11) 0.5180(11) 0.066(4) Uani 1 1 d .
H29 H 0.7571 0.8865 0.5734 0.079 Uiso 1 1 calc R
C30 C 0.8091(19) 0.7461(10) 0.5192(9) 0.053(3) Uani 1 1 d .
C31 C 0.8824(17) 0.5966(9) 0.4134(9) 0.048(2) Uani 1 1 d .
C32 C 0.861(2) 0.4171(10) 0.4441(8) 0.054(3) Uani 1 1 d .
C33 C 0.792(2) 0.2364(10) 0.4923(11) 0.062(3) Uani 1 1 d .
H33A H 0.9192 0.2080 0.4842 0.075 Uiso 1 1 calc R
H33B H 0.7405 0.2330 0.4365 0.075 Uiso 1 1 calc R
C34 C 0.684(3) 0.1749(13) 0.5746(12) 0.081(5) Uani 1 1 d .
H34A H 0.7119 0.0998 0.5736 0.121 Uiso 1 1 calc GR
H34B H 0.5545 0.1918 0.5731 0.121 Uiso 1 1 calc GR
H34C H 0.7153 0.1933 0.6303 0.121 Uiso 1 1 calc GR
C35 C 0.706(3) 0.7102(13) 0.6824(10) 0.076(4) Uani 1 1 d .
H35A H 0.5926 0.7532 0.6791 0.114 Uiso 1 1 calc GR
H35B H 0.7970 0.7517 0.6966 0.114 Uiso 1 1 calc GR
H35C H 0.6865 0.6496 0.7301 0.114 Uiso 1 1 calc GR
N21 N 0.8381(18) 0.5178(8) 0.4753(7) 0.053(2) Uani 1 1 d .
O21 O 0.7790(15) 0.3471(7) 0.5111(7) 0.060(2) Uani 1 1 d .
O22 O 0.9331(19) 0.3979(7) 0.3708(7) 0.072(3) Uani 1 1 d .
O23 O 0.7683(17) 0.6749(7) 0.5968(6) 0.065(3) Uani 1 1 d .
S21 S 0.9684(5) 0.6003(2) 0.29360(18) 0.0593(9) Uani 1 1 d .

loop_
_atom_site_aniso_label
_atom_site_aniso_U_11
_atom_site_aniso_U_22
_atom_site_aniso_U_33
_atom_site_aniso_U_23
_atom_site_aniso_U_13
_atom_site_aniso_U_12
C1 0.062(6) 0.039(5) 0.046(6) 0.002(4) -0.004(5) -0.020(5)
C2 0.044(5) 0.055(7) 0.042(5) 0.008(5) -0.001(5) -0.016(5)
C3 0.049(5) 0.041(5) 0.044(5) 0.011(4) 0.000(4) -0.017(4)
C4 0.055(6) 0.047(6) 0.048(6) -0.002(5) -0.002(5) -0.011(5)
C5 0.064(7) 0.053(7) 0.057(7) -0.006(5) -0.003(6) -0.013(6)
C6 0.076(8) 0.052(7) 0.074(8) -0.026(6) -0.001(7) -0.004(6)
C7 0.059(6) 0.050(6) 0.047(6) 0.013(4) -0.003(5) -0.021(5)
C8 0.080(9) 0.051(7) 0.063(8) 0.000(6) -0.007(7) -0.026(6)
C9 0.065(7) 0.046(6) 0.064(7) 0.013(5) -0.006(6) -0.019(5)
C10 0.068(8) 0.053(7) 0.048(6) 0.004(5) -0.001(6) -0.015(6)
C11 0.045(5) 0.046(6) 0.055(6) 0.005(4) 0.000(4) -0.017(4)
C12 0.063(6) 0.036(5) 0.045(5) 0.003(4) 0.002(5) -0.017(5)
C13 0.062(7) 0.041(6) 0.054(6) -0.005(5) 0.002(6) -0.010(5)
C14 0.104(9) 0.038(5) 0.052(6) 0.010(4) 0.006(6) -0.039(6)
C15 0.077(8) 0.067(7) 0.040(5) -0.012(5) 0.025(5) -0.023(6)
N1 0.070(6) 0.037(5) 0.045(5) 0.003(4) 0.002(4) -0.019(4)
O1 0.080(6) 0.037(4) 0.049(4) 0.000(3) 0.011(4) -0.021(4)
O2 0.093(7) 0.048(5) 0.051(5) -0.008(4) 0.019(5) -0.013(5)
O3 0.080(6) 0.053(5) 0.041(4) -0.008(4) 0.018(4) -0.018(4)
S1 0.0675(18) 0.0485(15) 0.0391(13) -0.0018(10) 0.0086(13) -0.0117(13)
C41 0.042(5) 0.063(7) 0.040(5) -0.001(5) 0.003(4) -0.002(5)
C42 0.050(6) 0.042(6) 0.050(6) -0.002(4) -0.003(5) -0.007(4)
C43 0.044(5) 0.052(6) 0.041(5) -0.015(4) 0.005(4) -0.001(4)
C44 0.048(6) 0.051(6) 0.046(6) -0.001(5) 0.007(5) -0.012(5)
C45 0.073(8) 0.052(7) 0.052(7) -0.014(6) 0.014(6) -0.005(6)
C46 0.071(8) 0.042(6) 0.065(7) 0.008(5) 0.003(6) -0.021(5)
C47 0.053(6) 0.050(6) 0.065(8) -0.011(5) -0.004(6) -0.007(5)
C48 0.067(8) 0.051(7) 0.066(8) 0.016(6) -0.002(6) -0.017(6)
C49 0.080(9) 0.089(10) 0.045(6) 0.018(6) -0.001(6) -0.037(8)
C50 0.064(8) 0.075(9) 0.041(6) 0.001(5) 0.004(6) -0.024(7)
C51 0.050(5) 0.053(6) 0.029(4) -0.007(4) 0.004(4) 0.000(4)
C52 0.053(6) 0.064(7) 0.035(5) -0.002(5) 0.004(5) -0.001(5)
C53 0.066(8) 0.045(6) 0.056(7) -0.001(5) -0.002(6) -0.006(5)
C54 0.059(6) 0.075(8) 0.070(8) -0.014(6) -0.001(5) -0.005(5)
C55 0.058(6) 0.074(7) 0.050(6) -0.015(5) -0.003(5) -0.001(5)
N41 0.054(5) 0.056(5) 0.034(4) -0.003(4) 0.009(4) -0.001(4)
O41 0.063(5) 0.052(5) 0.042(4) -0.003(3) 0.007(4) -0.006(4)
O42 0.090(7) 0.054(5) 0.048(5) -0.003(4) 0.015(5) -0.008(5)
O43 0.068(6) 0.052(5) 0.047(5) -0.002(4) 0.009(4) -0.007(4)
S41 0.0607(16) 0.0539(16) 0.0392(13) -0.0009(11) 0.0064(12) -0.0087(13)
C61 0.063(7) 0.046(6) 0.054(7) 0.003(5) -0.008(6) -0.019(5)
C62 0.046(6) 0.059(7) 0.046(6) 0.006(5) -0.001(5) -0.018(5)
C63 0.058(6) 0.048(6) 0.042(5) 0.006(4) 0.005(5) -0.019(5)
C64 0.057(7) 0.055(7) 0.055(7) -0.013(5) 0.011(6) -0.017(5)
C65 0.078(9) 0.066(8) 0.062(7) -0.013(6) 0.006(7) -0.017(7)
C66 0.089(10) 0.064(8) 0.081(10) -0.030(7) 0.004(8) -0.005(7)
C67 0.070(8) 0.058(7) 0.053(7) 0.012(5) -0.004(6) -0.019(6)
C68 0.106(13) 0.056(8) 0.075(10) 0.005(7) -0.012(9) -0.034(8)
C69 0.096(11) 0.057(7) 0.072(9) 0.020(6) -0.021(8) -0.023(7)
C70 0.096(10) 0.057(7) 0.039(5) 0.006(5) -0.002(6) -0.027(7)
C71 0.054(6) 0.060(6) 0.032(4) 0.000(4) 0.009(4) -0.016(4)
C72 0.055(6) 0.060(7) 0.040(5) -0.003(5) 0.008(5) -0.009(5)
C73 0.086(10) 0.046(7) 0.053(6) -0.010(5) 0.002(7) -0.010(6)
C74 0.101(11) 0.050(7) 0.057(7) 0.006(5) 0.002(7) -0.034(7)
C75 0.095(11) 0.076(8) 0.052(7) -0.015(6) 0.020(7) -0.030(8)
N61 0.073(7) 0.048(5) 0.037(4) 0.002(4) 0.005(5) -0.015(5)
O61 0.098(7) 0.042(4) 0.043(4) -0.002(3) 0.011(5) -0.025(4)
O62 0.109(9) 0.066(6) 0.048(5) -0.017(4) 0.024(5) -0.011(6)
O63 0.080(7) 0.063(6) 0.048(5) -0.012(4) 0.014(5) -0.017(5)
S61 0.077(2) 0.0599(17) 0.0347(12) -0.0014(11) 0.0049(13) -0.0132(15)
C21 0.045(5) 0.045(5) 0.055(6) -0.015(4) -0.004(5) -0.005(4)
C22 0.058(6) 0.036(6) 0.056(7) 0.000(5) -0.010(5) -0.011(4)
C23 0.060(7) 0.065(8) 0.041(6) 0.000(5) -0.002(5) -0.012(6)
C24 0.076(9) 0.076(9) 0.057(7) 0.007(6) -0.011(6) -0.027(7)
C25 0.113(13) 0.075(9) 0.056(8) 0.021(6) -0.013(8) -0.049(9)
C26 0.083(9) 0.046(6) 0.079(9) 0.016(6) -0.018(8) -0.016(6)
C27 0.059(7) 0.042(6) 0.085(9) -0.015(5) -0.012(6) -0.013(5)
C28 0.073(8) 0.036(5) 0.086(9) 0.007(5) -0.006(7) -0.022(5)
C29 0.073(9) 0.049(7) 0.074(8) -0.022(6) 0.009(7) -0.010(6)
C30 0.052(6) 0.048(6) 0.052(6) 0.001(5) 0.002(5) -0.011(5)
C31 0.055(6) 0.037(5) 0.051(5) -0.008(4) -0.005(4) -0.007(4)
C32 0.074(8) 0.045(6) 0.039(5) 0.003(4) -0.001(5) -0.012(5)
C33 0.076(9) 0.043(6) 0.064(7) -0.002(5) -0.001(7) -0.009(6)
C34 0.099(12) 0.065(9) 0.077(10) -0.011(7) 0.001(9) -0.022(8)
C35 0.085(10) 0.085(9) 0.053(7) -0.023(6) 0.020(7) -0.006(8)
N21 0.069(6) 0.044(5) 0.042(4) -0.004(4) 0.006(5) -0.012(5)
O21 0.071(5) 0.052(5) 0.053(5) -0.005(4) 0.009(4) -0.012(4)
O22 0.113(9) 0.044(5) 0.051(5) 0.000(3) 0.015(5) -0.013(5)
O23 0.089(7) 0.053(5) 0.046(4) -0.008(4) 0.019(5) -0.016(5)
S21 0.086(2) 0.0455(15) 0.0419(14) -0.0008(11) 0.0058(15) -0.0193(15)

loop_
_atom_type_symbol
_atom_type_description
_atom_type_scat_dispersion_real
_atom_type_scat_dispersion_imag
_atom_type_scat_source
C C 0.0181 0.0091 'International Tables Vol C Tables 4.2.6.8 and 6.1.1.4'
H H 0.0000 0.0000 'International Tables Vol C Tables 4.2.6.8 and 6.1.1.4'
N N 0.0311 0.0180 'International Tables Vol C Tables 4.2.6.8 and 6.1.1.4'
O O 0.0492 0.0322 'International Tables Vol C Tables 4.2.6.8 and 6.1.1.4'
S S 0.3331 0.5567 'International Tables Vol C Tables 4.2.6.8 and 6.1.1.4'

loop_
_exptl_crystal_face_index_h
_exptl_crystal_face_index_k
_exptl_crystal_face_index_l
_exptl_crystal_face_perp_dist
5 0 1 0.0860
0 -8 -3 0.0669
-3 6 1 0.0781
0 8 3 0.0716
-4 -5 -3 0.0945
-2 -8 -3 0.0756
-1 -4 -9 0.0420
0 1 -9 0.0395
1 6 -5 0.0802
1 7 6 0.0810
1 5 9 0.0697
-1 -7 3 0.0697
-2 4 8 0.0478
-1 6 6 0.0510
1 -6 -6 0.0569
-1 1 8 0.0338
-2 -3 7 0.0558

loop_
_geom_angle_atom_site_label_1
_geom_angle_atom_site_label_2
_geom_angle_atom_site_label_3
_geom_angle
C2 C1 S1 112.1(8)
C10 C1 C2 119.8(11)
C10 C1 S1 128.1(11)
C1 C2 C3 115.0(11)
C7 C2 C1 122.6(10)
C7 C2 C3 122.4(12)
C2 C3 C11 108.5(11)
C4 C3 C2 119.1(11)
C4 C3 C11 132.4(10)
C3 C4 C5 118.4(11)
O3 C4 C3 119.2(11)
O3 C4 C5 122.4(12)
C6 C5 C4 122.0(12)
C5 C6 C7 121.1(12)
C2 C7 C6 117.1(10)
C2 C7 C8 117.0(13)
C8 C7 C6 125.9(13)
C9 C8 C7 122.1(13)
C8 C9 C10 119.1(11)
C1 C10 C9 119.4(13)
C3 C11 S1 113.1(8)
N1 C11 C3 120.9(11)
N1 C11 S1 125.9(10)
O1 C12 N1 107.6(10)
O2 C12 N1 127.8(10)
O2 C12 O1 124.5(11)
O1 C13 C14 106.0(10)
C11 N1 C12 117.6(11)
C12 O1 C13 115.0(10)
C4 O3 C15 118.7(10)
C1 S1 C11 91.3(6)
C42 C41 S41 110.7(8)
C50 C41 C42 120.9(12)
C50 C41 S41 128.4(11)
C41 C42 C47 119.7(11)
C43 C42 C41 115.0(11)
C43 C42 C47 125.3(12)
C42 C43 C44 118.7(11)
C42 C43 C51 115.4(10)
C44 C43 C51 125.8(10)
C45 C44 C43 117.7(10)
O43 C44 C43 118.5(11)
O43 C44 C45 123.8(11)
C46 C45 C44 120.7(11)
C47 C46 C45 123.7(12)
C46 C47 C42 113.7(11)
C46 C47 C48 128.8(13)
C48 C47 C42 117.5(13)
C49 C48 C47 120.2(13)
C48 C49 C50 123.5(12)
C49 C50 C41 118.2(13)
C43 C51 S41 105.9(8)
N41 C51 C43 127.5(10)
N41 C51 S41 126.6(9)
O41 C52 N41 110.2(10)
O42 C52 N41 127.1(12)
O42 C52 O41 122.7(12)
O41 C53 C54 107.6(11)
C51 N41 C52 118.6(10)
C52 O41 C53 118.1(10)
C44 O43 C55 118.5(11)
C41 S41 C51 92.9(5)
C62 C61 S61 112.7(9)
C70 C61 C62 121.5(12)
C70 C61 S61 125.8(12)
C61 C62 C63 114.5(12)
C61 C62 C67 122.9(11)
C67 C62 C63 122.5(13)
C64 C63 C62 118.8(12)
C64 C63 C71 130.3(11)
C71 C63 C62 110.9(11)
C63 C64 C65 119.6(12)
O63 C64 C63 118.3(11)
O63 C64 C65 122.0(12)
C66 C65 C64 120.0(14)
C65 C66 C67 122.3(14)
C62 C67 C66 116.6(12)
C62 C67 C68 115.1(15)
C66 C67 C68 128.3(14)
C69 C68 C67 124.3(14)
C68 C69 C70 120.2(13)
C61 C70 C69 116.0(14)
C63 C71 S61 111.8(8)
N61 C71 C63 126.5(10)
N61 C71 S61 121.5(10)
O61 C72 N61 110.3(10)
O62 C72 N61 127.4(12)
O62 C72 O61 122.2(13)
O61 C73 C74 107.0(11)
C71 N61 C72 122.1(11)
C72 O61 C73 117.2(11)
C64 O63 C75 118.4(10)
C61 S61 C71 90.0(6)
C22 C21 C30 119.8(11)
C22 C21 C31 112.8(11)
C30 C21 C31 127.3(11)
C21 C22 C23 115.9(11)
C21 C22 C27 124.9(13)
C27 C22 C23 119.1(12)
C22 C23 S21 109.8(9)
C24 C23 C22 119.2(14)
C24 C23 S21 131.0(13)
C25 C24 C23 121.9(16)
C24 C25 C26 121.7(12)
C25 C26 C27 118.4(13)
C26 C27 C22 119.5(14)
C28 C27 C22 114.3(12)
C28 C27 C26 126.1(12)
C29 C28 C27 122.6(12)
C28 C29 C30 122.2(14)
C21 C30 C29 116.1(11)
O23 C30 C21 120.1(11)
O23 C30 C29 123.7(12)
C21 C31 S21 107.0(8)
N21 C31 C21 123.0(11)
N21 C31 S21 130.0(10)
O21 C32 N21 107.8(11)
O22 C32 N21 127.1(11)
O22 C32 O21 125.0(13)
O21 C33 C34 105.9(12)
C31 N21 C32 115.2(11)
C32 O21 C33 115.8(11)
C30 O23 C35 120.3(11)
C23 S21 C31 94.2(6)

loop_
_geom_bond_atom_site_label_1
_geom_bond_atom_site_label_2
_geom_bond_distance
C1 C2 1.405(17)
C1 C10 1.369(16)
C1 S1 1.757(11)
C2 C3 1.456(13)
C2 C7 1.376(18)
C3 C4 1.365(15)
C3 C11 1.466(17)
C4 C5 1.444(17)
C4 O3 1.327(14)
C5 C6 1.35(2)
C6 C7 1.435(18)
C7 C8 1.425(16)
C8 C9 1.37(2)
C9 C10 1.446(17)
C11 N1 1.329(13)
C11 S1 1.762(13)
C12 N1 1.406(15)
C12 O1 1.350(12)
C12 O2 1.201(15)
C13 C14 1.525(14)
C13 O1 1.446(14)
C15 O3 1.457(12)
C41 C42 1.408(16)
C41 C50 1.386(16)
C41 S41 1.759(13)
C42 C43 1.368(16)
C42 C47 1.438(17)
C43 C44 1.428(14)
C43 C51 1.475(16)
C44 C45 1.413(18)
C44 O43 1.354(14)
C45 C46 1.393(17)
C46 C47 1.388(18)
C47 C48 1.409(17)
C48 C49 1.36(2)
C49 C50 1.38(2)
C51 N41 1.270(14)
C51 S41 1.822(10)
C52 N41 1.378(17)
C52 O41 1.322(14)
C52 O42 1.223(15)
C53 C54 1.477(17)
C53 O41 1.462(15)
C55 O43 1.423(13)
C61 C62 1.390(18)
C61 C70 1.382(17)
C61 S61 1.751(13)
C62 C63 1.451(14)
C62 C67 1.391(19)
C63 C64 1.372(17)
C63 C71 1.405(17)
C64 C65 1.437(19)
C64 O63 1.337(16)
C65 C66 1.38(2)
C66 C67 1.42(2)
C67 C68 1.423(18)
C68 C69 1.32(2)
C69 C70 1.48(2)
C71 N61 1.322(14)
C71 S61 1.825(11)
C72 N61 1.378(17)
C72 O61 1.338(14)
C72 O62 1.230(15)
C73 C74 1.512(17)
C73 O61 1.432(15)
C75 O63 1.477(14)
C21 C22 1.369(16)
C21 C30 1.408(16)
C21 C31 1.516(15)
C22 C23 1.424(17)
C22 C27 1.420(16)
C23 C24 1.377(18)
C23 S21 1.753(15)
C24 C25 1.34(2)
C25 C26 1.41(2)
C26 C27 1.413(19)
C27 C28 1.40(2)
C28 C29 1.36(2)
C29 C30 1.437(17)
C30 O23 1.351(14)
C31 N21 1.270(15)
C31 S21 1.774(13)
C32 N21 1.418(16)
C32 O21 1.326(14)
C32 O22 1.179(15)
C33 C34 1.49(2)
C33 O21 1.472(16)
C35 O23 1.403(13)

loop_
_exptl_oxdiff_crystal_face_indexfrac_h
_exptl_oxdiff_crystal_face_indexfrac_k
_exptl_oxdiff_crystal_face_indexfrac_l
_exptl_oxdiff_crystal_face_x
_exptl_oxdiff_crystal_face_y
_exptl_oxdiff_crystal_face_z
4.9939 -0.0230 1.2550 0.8183 -0.6281 -0.1890
-0.0100 -7.7961 -3.0230 0.1714 -0.2136 0.9244
-2.9889 6.4966 1.0674 -0.6759 0.4942 -0.6471
0.0100 7.7961 3.0230 -0.1714 0.2136 -0.9244
-4.0015 -5.4098 -2.6209 -0.5055 0.3962 0.7890
-2.0073 -7.7352 -3.3252 -0.1461 0.0547 0.9917
-1.0127 -4.1746 -8.6512 -0.4859 -0.5780 0.6135
-0.0108 0.6798 -8.9815 -0.5796 -0.7848 0.0287
0.9962 5.5663 -5.3187 -0.4309 -0.6447 -0.6070
1.0115 7.4097 5.6684 0.1559 0.2984 -0.9470
1.0135 5.1774 8.6549 0.4403 0.5720 -0.7278
-0.9999 -7.0866 3.3167 0.3781 0.4804 0.8040
-1.9839 4.1366 7.6984 -0.0150 0.9379 -0.4918
-0.9859 5.7237 6.3580 -0.0212 0.6639 -0.6922
0.9859 -5.7237 -6.3580 0.0212 -0.6639 0.6922
-0.9870 1.2270 8.3381 0.3051 0.8643 -0.2031
-1.9910 -3.1420 6.6737 0.2549 0.8947 0.3500

loop_
_twin_individual_id
_twin_individual_mass_fraction_refined
_oxdiff_twin_reflns_isolated
_oxdiff_twin_reflns_overlapped
_twin_individual_twin_lattice_type
_twin_individual_twin_matrix_11
_twin_individual_twin_matrix_12
_twin_individual_twin_matrix_13
_twin_individual_twin_matrix_21
_twin_individual_twin_matrix_22
_twin_individual_twin_matrix_23
_twin_individual_twin_matrix_31
_twin_individual_twin_matrix_32
_twin_individual_twin_matrix_33
1 0.484(2) 14935 7596 ref 1.0000 0.0000 0.0000 0.0000 1.0000 0.0000 0.0000 0.0000 1.0000
2 0.516(2) 14861 7596 nmt 0.9991 -0.0000 0.0014 0.3273 -1.0001 -0.0003 0.6606 0.0003 -0.9998
